data_7116844
loop_
_publ_author_name
'Stephane A. Baudron'
'Herve Ruffin'
'Mir Wais Hosseini'

_publ_section_title
;
 On Zn(II) 2,2'-bisdipyrrin circular helicates
;
_journal_name_full Chem.Commun.
_journal_page_first 5906
_journal_paper_doi 10.1039/C5cc00724K
_journal_volume 51
_journal_year 2015
_chemical_formula_moiety '2(C96 H72 N12 S6 Zn3), C5 H12, 2(C4 H8 O2) '
_chemical_formula_sum 'C205 H172 N24 O4 S12 Zn6'
_chemical_formula_weight 3812.61
_chemical_name_systematic
;
 ?
;
_space_group_IT_number 2
_symmetry_cell_setting triclinic
_symmetry_space_group_name_Hall '-P 1'
_symmetry_space_group_name_H-M 'P -1'
_atom_sites_solution_hydrogens geom
_atom_sites_solution_primary direct
_atom_sites_solution_secondary difmap
_audit_creation_method SHELXL-97
_audit_update_record
;
2014-12-17 deposited with the CCDC.
2015-02-19 downloaded from the CCDC.
;
_cell_angle_alpha 96.448(2)
_cell_angle_beta 99.538(2)
_cell_angle_gamma 94.693(2)
_cell_formula_units_Z 1
_cell_length_a 13.3649(5)
_cell_length_b 18.2896(6)
_cell_length_c 18.8109(7)
_cell_measurement_reflns_used 9715
_cell_measurement_temperature 173(2)
_cell_measurement_theta_max 24.20
_cell_measurement_theta_min 2.21
_cell_volume 4482.1(3)
_computing_cell_refinement 'Bruker SAINT'
_computing_data_collection 'Bruker APEX2'
_computing_data_reduction 'Bruker SAINT'
_computing_molecular_graphics 'Bruker SHELXTL'
_computing_publication_material 'Bruker SHELXTL'
_computing_structure_refinement 'SHELXL-97 (Sheldrick, 2008)'
_computing_structure_solution 'SHELXS-97 (Sheldrick, 2008)'
_diffrn_ambient_temperature 173(2)
_diffrn_measured_fraction_theta_full 0.971
_diffrn_measured_fraction_theta_max 0.971
_diffrn_measurement_device_type 'Bruker APEX-II CCD'
_diffrn_measurement_method '\f and \w scans'
_diffrn_radiation_monochromator graphite
_diffrn_radiation_source 'fine-focus sealed tube'
_diffrn_radiation_type MoK\a
_diffrn_radiation_wavelength 0.71073
_diffrn_reflns_av_R_equivalents 0.0764
_diffrn_reflns_av_sigmaI/netI 0.1076
_diffrn_reflns_limit_h_max 18
_diffrn_reflns_limit_h_min -18
_diffrn_reflns_limit_k_max 24
_diffrn_reflns_limit_k_min -25
_diffrn_reflns_limit_l_max 26
_diffrn_reflns_limit_l_min -26
_diffrn_reflns_number 81271
_diffrn_reflns_theta_full 29.43
_diffrn_reflns_theta_max 29.43
_diffrn_reflns_theta_min 1.11
_exptl_absorpt_coefficient_mu 0.995
_exptl_absorpt_correction_T_max 0.9708
_exptl_absorpt_correction_T_min 0.8732
_exptl_absorpt_correction_type multi-scan
_exptl_absorpt_process_details sadabs
_exptl_crystal_colour dark-green
_exptl_crystal_density_diffrn 1.412
_exptl_crystal_density_meas 'not measured'
_exptl_crystal_density_method 'not measured'
_exptl_crystal_description rod
_exptl_crystal_F_000 1974
_exptl_crystal_size_max 0.14
_exptl_crystal_size_mid 0.03
_exptl_crystal_size_min 0.03
_refine_diff_density_max 1.371
_refine_diff_density_min -0.962
_refine_diff_density_rms 0.129
_refine_ls_extinction_method none
_refine_ls_goodness_of_fit_ref 1.018
_refine_ls_hydrogen_treatment constr
_refine_ls_matrix_type full
_refine_ls_number_parameters 1117
_refine_ls_number_reflns 24097
_refine_ls_number_restraints 11
_refine_ls_restrained_S_all 1.023
_refine_ls_R_factor_all 0.1384
_refine_ls_R_factor_gt 0.0631
_refine_ls_shift/su_max 0.001
_refine_ls_shift/su_mean 0.000
_refine_ls_structure_factor_coef Fsqd
_refine_ls_weighting_details 'calc w=1/[\s^2^(Fo^2^)+(0.0998P)^2^+1.8278P] where P=(Fo^2^+2Fc^2^)/3'
_refine_ls_weighting_scheme calc
_refine_ls_wR_factor_gt 0.1602
_refine_ls_wR_factor_ref 0.2003
_reflns_number_gt 13325
_reflns_number_total 24097
_reflns_threshold_expression >2sigma(I)
_cod_data_source_file c5cc00724k2.cif
_cod_data_source_block compound5a
_cod_original_sg_symbol_H-M 'P-1   '
_cod_database_code 7116844

loop_
_symmetry_equiv_pos_as_xyz
'x, y, z'
'-x, -y, -z'

loop_
_atom_site_label
_atom_site_type_symbol
_atom_site_fract_x
_atom_site_fract_y
_atom_site_fract_z
_atom_site_U_iso_or_equiv
_atom_site_adp_type
_atom_site_occupancy
_atom_site_symmetry_multiplicity
_atom_site_calc_flag
_atom_site_refinement_flags
_atom_site_disorder_assembly
_atom_site_disorder_group
C1 C 0.9539(3) 0.6615(3) -0.0901(2) 0.0304(10) Uani 1 1 d . . .
H1 H 0.9282 0.6157 -0.1161 0.037 Uiso 1 1 calc R . .
C2 C 1.0148(4) 0.7147(3) -0.1157(2) 0.0346(11) Uani 1 1 d . . .
H2 H 1.0360 0.7108 -0.1605 0.042 Uiso 1 1 calc R . .
C3 C 1.0372(3) 0.7735(3) -0.0625(2) 0.0288(10) Uani 1 1 d . . .
H3 H 1.0770 0.8173 -0.0639 0.035 Uiso 1 1 calc R . .
C4 C 0.9881(3) 0.7552(2) -0.0042(2) 0.0254(9) Uani 1 1 d . . .
C5 C 0.9815(3) 0.8018(2) 0.0592(2) 0.0240(9) Uani 1 1 d . . .
C6 C 0.9186(3) 0.7874(2) 0.1103(2) 0.0225(9) Uani 1 1 d . . .
C7 C 0.9063(3) 0.8373(2) 0.1714(2) 0.0271(9) Uani 1 1 d . . .
H7 H 0.9368 0.8856 0.1839 0.033 Uiso 1 1 calc R . .
C8 C 0.8416(3) 0.8012(2) 0.2084(2) 0.0266(9) Uani 1 1 d . . .
H8 H 0.8193 0.8204 0.2503 0.032 Uiso 1 1 calc R . .
C9 C 0.8154(3) 0.7289(2) 0.1704(2) 0.0215(8) Uani 1 1 d . . .
C10 C 1.0504(3) 0.8713(2) 0.0737(2) 0.0272(9) Uani 1 1 d . . .
C11 C 1.1554(3) 0.8679(2) 0.0818(2) 0.0302(10) Uani 1 1 d . . .
H11 H 1.1802 0.8218 0.0806 0.036 Uiso 1 1 calc R . .
C12 C 1.2231(4) 0.9300(3) 0.0916(2) 0.0328(10) Uani 1 1 d . . .
H12 H 1.2928 0.9258 0.0969 0.039 Uiso 1 1 calc R . .
C13 C 1.1868(4) 1.0002(3) 0.0934(2) 0.0325(10) Uani 1 1 d . . .
C14 C 1.0834(4) 1.0047(3) 0.0875(3) 0.0352(11) Uani 1 1 d . . .
H14 H 1.0586 1.0508 0.0906 0.042 Uiso 1 1 calc R . .
C15 C 1.0161(3) 0.9408(2) 0.0767(2) 0.0309(10) Uani 1 1 d . . .
H15 H 0.9464 0.9448 0.0715 0.037 Uiso 1 1 calc R . .
C16 C 1.2109(5) 1.1535(3) 0.1162(4) 0.0589(16) Uani 1 1 d . . .
H16A H 1.1654 1.1578 0.0721 0.088 Uiso 1 1 calc R . .
H16B H 1.2574 1.1976 0.1299 0.088 Uiso 1 1 calc R . .
H16C H 1.1723 1.1469 0.1542 0.088 Uiso 1 1 calc R . .
C17 C 0.7507(3) 0.6695(2) 0.1903(2) 0.0212(8) Uani 1 1 d . . .
C18 C 0.6851(3) 0.6144(2) 0.1420(2) 0.0244(9) Uani 1 1 d . . .
H18 H 0.6739 0.6101 0.0915 0.029 Uiso 1 1 calc R . .
C19 C 0.6416(3) 0.5692(2) 0.1830(2) 0.0224(9) Uani 1 1 d . . .
H19 H 0.5953 0.5277 0.1659 0.027 Uiso 1 1 calc R . .
C20 C 0.6800(3) 0.5968(2) 0.2573(2) 0.0197(8) Uani 1 1 d . . .
C21 C 0.6549(3) 0.5640(2) 0.3176(2) 0.0207(8) Uani 1 1 d . . .
C22 C 0.6765(3) 0.5965(2) 0.3902(2) 0.0226(9) Uani 1 1 d . . .
C23 C 0.6586(3) 0.5655(3) 0.4530(2) 0.0301(10) Uani 1 1 d . . .
H23 H 0.6289 0.5179 0.4543 0.036 Uiso 1 1 calc R . .
C24 C 0.6933(4) 0.6185(3) 0.5120(2) 0.0372(11) Uani 1 1 d . . .
H24 H 0.6911 0.6139 0.5605 0.045 Uiso 1 1 calc R . .
C25 C 0.7322(3) 0.6800(3) 0.4845(2) 0.0295(10) Uani 1 1 d . . .
H25 H 0.7612 0.7240 0.5129 0.035 Uiso 1 1 calc R . .
C26 C 0.6053(3) 0.4870(2) 0.3016(2) 0.0219(9) Uani 1 1 d . . .
C27 C 0.6463(3) 0.4340(2) 0.2581(2) 0.0270(9) Uani 1 1 d . . .
H27 H 0.7046 0.4477 0.2398 0.032 Uiso 1 1 calc R . .
C28 C 0.6019(3) 0.3618(2) 0.2419(2) 0.0302(10) Uani 1 1 d . . .
H28 H 0.6297 0.3276 0.2124 0.036 Uiso 1 1 calc R . .
C29 C 0.5160(3) 0.3405(3) 0.2698(2) 0.0313(10) Uani 1 1 d . . .
C30 C 0.4746(3) 0.3917(3) 0.3127(2) 0.0313(10) Uani 1 1 d . . .
H30 H 0.4168 0.3772 0.3312 0.038 Uiso 1 1 calc R . .
C31 C 0.5173(3) 0.4644(2) 0.3285(2) 0.0268(10) Uani 1 1 d . . .
H31 H 0.4878 0.4984 0.3571 0.032 Uiso 1 1 calc R . .
C32 C 0.5223(5) 0.2021(3) 0.1916(4) 0.073(2) Uani 1 1 d . . .
H32A H 0.5169 0.2240 0.1473 0.110 Uiso 1 1 calc R . .
H32B H 0.4952 0.1511 0.1812 0.110 Uiso 1 1 calc R . .
H32C H 0.5927 0.2056 0.2143 0.110 Uiso 1 1 calc R . .
C33 C 0.6937(3) 0.6014(3) -0.0903(2) 0.0277(10) Uani 1 1 d . . .
H33 H 0.7049 0.6485 -0.1036 0.033 Uiso 1 1 calc R . .
C34 C 0.6251(3) 0.5449(3) -0.1315(2) 0.0309(10) Uani 1 1 d . . .
H34 H 0.5839 0.5471 -0.1760 0.037 Uiso 1 1 calc R . .
C35 C 0.6306(3) 0.4852(3) -0.0932(2) 0.0283(10) Uani 1 1 d . . .
H35 H 0.5933 0.4391 -0.1070 0.034 Uiso 1 1 calc R . .
C36 C 0.7036(3) 0.5067(2) -0.0287(2) 0.0229(9) Uani 1 1 d . . .
C37 C 0.7372(3) 0.4634(2) 0.0257(2) 0.0207(8) Uani 1 1 d . . .
C38 C 0.8240(3) 0.4818(2) 0.0811(2) 0.0207(8) Uani 1 1 d . . .
C39 C 0.8519(3) 0.4414(2) 0.1414(2) 0.0249(9) Uani 1 1 d . . .
H39 H 0.8147 0.4001 0.1523 0.030 Uiso 1 1 calc R . .
C40 C 0.9432(3) 0.4748(2) 0.1799(2) 0.0246(9) Uani 1 1 d . . .
H40 H 0.9793 0.4611 0.2222 0.030 Uiso 1 1 calc R . .
C41 C 0.9721(3) 0.5344(2) 0.1428(2) 0.0218(9) Uani 1 1 d . . .
C42 C 0.6759(3) 0.3913(2) 0.0235(2) 0.0227(9) Uani 1 1 d . . .
C43 C 0.7207(3) 0.3247(2) 0.0225(2) 0.0280(10) Uani 1 1 d . . .
H43 H 0.7913 0.3257 0.0287 0.034 Uiso 1 1 calc R . .
C44 C 0.6615(3) 0.2575(2) 0.0124(2) 0.0306(10) Uani 1 1 d . . .
H44 H 0.6926 0.2138 0.0112 0.037 Uiso 1 1 calc R . .
C45 C 0.5552(3) 0.2548(3) 0.0040(2) 0.0314(10) Uani 1 1 d . . .
C46 C 0.5109(4) 0.3205(3) 0.0083(3) 0.0356(11) Uani 1 1 d . . .
H46 H 0.4406 0.3196 0.0047 0.043 Uiso 1 1 calc R . .
C47 C 0.5706(3) 0.3878(3) 0.0179(2) 0.0315(10) Uani 1 1 d . . .
H47 H 0.5395 0.4315 0.0208 0.038 Uiso 1 1 calc R . .
C48 C 0.3591(4) 0.1861(3) -0.0452(4) 0.0603(17) Uani 1 1 d . . .
H48A H 0.3339 0.2136 -0.0066 0.090 Uiso 1 1 calc R . .
H48B H 0.3162 0.1406 -0.0612 0.090 Uiso 1 1 calc R . .
H48C H 0.3588 0.2147 -0.0850 0.090 Uiso 1 1 calc R . .
C49 C 1.0684(3) 0.5801(2) 0.1566(2) 0.0217(8) Uani 1 1 d . . .
C50 C 1.1048(3) 0.6259(2) 0.1078(2) 0.0289(10) Uani 1 1 d . . .
H50 H 1.0715 0.6315 0.0615 0.035 Uiso 1 1 calc R . .
C51 C 1.1971(3) 0.6598(2) 0.1417(2) 0.0276(9) Uani 1 1 d . . .
H51 H 1.2384 0.6933 0.1230 0.033 Uiso 1 1 calc R . .
C52 C 1.2196(3) 0.6349(2) 0.2111(2) 0.0228(9) Uani 1 1 d . . .
C53 C 1.3087(3) 0.6584(2) 0.2618(2) 0.0257(9) Uani 1 1 d . . .
C54 C 1.3396(3) 0.6311(2) 0.3284(2) 0.0259(9) Uani 1 1 d . . .
C55 C 1.4198(3) 0.6610(3) 0.3861(2) 0.0343(11) Uani 1 1 d . . .
H55 H 1.4675 0.7008 0.3857 0.041 Uiso 1 1 calc R . .
C56 C 1.4143(4) 0.6205(3) 0.4423(3) 0.0400(12) Uani 1 1 d . . .
H56 H 1.4571 0.6272 0.4874 0.048 Uiso 1 1 calc R . .
C57 C 1.3316(3) 0.5669(3) 0.4186(2) 0.0342(11) Uani 1 1 d . . .
H57 H 1.3104 0.5319 0.4466 0.041 Uiso 1 1 calc R . .
C58 C 1.3744(3) 0.7223(2) 0.2463(2) 0.0260(9) Uani 1 1 d . . .
C59 C 1.4768(3) 0.7180(3) 0.2416(3) 0.0354(11) Uani 1 1 d . . .
H59 H 1.5042 0.6732 0.2451 0.042 Uiso 1 1 calc R . .
C60 C 1.5382(4) 0.7790(3) 0.2317(3) 0.0399(12) Uani 1 1 d . . .
H60 H 1.6061 0.7745 0.2282 0.048 Uiso 1 1 calc R . .
C61 C 1.5006(3) 0.8468(3) 0.2271(2) 0.0334(11) Uani 1 1 d . A .
C62 C 1.3976(4) 0.8514(3) 0.2307(3) 0.0406(12) Uani 1 1 d . . .
H62 H 1.3704 0.8962 0.2270 0.049 Uiso 1 1 calc R . .
C63 C 1.3363(3) 0.7905(3) 0.2398(3) 0.0360(11) Uani 1 1 d . . .
H63 H 1.2679 0.7948 0.2416 0.043 Uiso 1 1 calc R . .
C64 C 1.534(2) 0.9974(10) 0.254(2) 0.074(9) Uani 0.40(3) 1 d P A 1
H64A H 1.4682 0.9998 0.2249 0.112 Uiso 0.40(3) 1 calc PR A 1
H64B H 1.5774 1.0416 0.2525 0.112 Uiso 0.40(3) 1 calc PR A 1
H64C H 1.5267 0.9928 0.3029 0.112 Uiso 0.40(3) 1 calc PR A 1
C64B C 1.5080(9) 0.9946(7) 0.1956(16) 0.074(7) Uani 0.60(3) 1 d P A 2
H64D H 1.4639 0.9787 0.1498 0.111 Uiso 0.60(3) 1 calc PR A 2
H64E H 1.5505 1.0385 0.1920 0.111 Uiso 0.60(3) 1 calc PR A 2
H64F H 1.4676 1.0050 0.2325 0.111 Uiso 0.60(3) 1 calc PR A 2
C65 C 1.2119(3) 0.3790(3) 0.2638(2) 0.0338(11) Uani 1 1 d . . .
H65 H 1.2625 0.3976 0.2403 0.041 Uiso 1 1 calc R . .
C66 C 1.1909(4) 0.3045(3) 0.2707(3) 0.0375(11) Uani 1 1 d . . .
H66 H 1.2247 0.2656 0.2535 0.045 Uiso 1 1 calc R . .
C67 C 1.1116(4) 0.2996(3) 0.3071(2) 0.0318(10) Uani 1 1 d . . .
H67 H 1.0802 0.2564 0.3189 0.038 Uiso 1 1 calc R . .
C68 C 1.0854(3) 0.3724(2) 0.3238(2) 0.0236(9) Uani 1 1 d . . .
C69 C 1.0087(3) 0.3953(2) 0.3620(2) 0.0238(9) Uani 1 1 d . . .
C70 C 0.9873(3) 0.4686(2) 0.3807(2) 0.0218(9) Uani 1 1 d . . .
C71 C 0.9110(3) 0.4907(2) 0.4203(2) 0.0267(9) Uani 1 1 d . . .
H71 H 0.8665 0.4592 0.4389 0.032 Uiso 1 1 calc R . .
C72 C 0.9138(3) 0.5652(2) 0.4264(2) 0.0263(9) Uani 1 1 d . . .
H72 H 0.8722 0.5945 0.4497 0.032 Uiso 1 1 calc R . .
C73 C 0.9940(3) 0.5899(2) 0.3899(2) 0.0233(9) Uani 1 1 d . . .
C74 C 0.9400(3) 0.3348(2) 0.3820(2) 0.0253(9) Uani 1 1 d . . .
C75 C 0.9771(3) 0.2844(2) 0.4270(2) 0.0300(10) Uani 1 1 d . . .
H75 H 1.0459 0.2896 0.4476 0.036 Uiso 1 1 calc R . .
C76 C 0.9144(4) 0.2273(3) 0.4417(3) 0.0373(11) Uani 1 1 d . . .
H76 H 0.9411 0.1941 0.4720 0.045 Uiso 1 1 calc R . .
C77 C 0.8112(4) 0.2183(3) 0.4117(3) 0.0389(12) Uani 1 1 d . B .
C78 C 0.7729(4) 0.2686(3) 0.3684(3) 0.0437(13) Uani 1 1 d . . .
H78 H 0.7037 0.2640 0.3489 0.052 Uiso 1 1 calc R . .
C79 C 0.8364(3) 0.3259(3) 0.3537(3) 0.0402(12) Uani 1 1 d . . .
H79 H 0.8093 0.3594 0.3240 0.048 Uiso 1 1 calc R . .
C80 C 0.5987(15) 0.1704(13) 0.4130(14) 0.090(5) Uani 0.417(14) 1 d P B 3
H80A H 0.5833 0.1785 0.3629 0.135 Uiso 0.417(14) 1 calc PR B 3
H80B H 0.5932 0.2150 0.4436 0.135 Uiso 0.417(14) 1 calc PR B 3
H80C H 0.5514 0.1315 0.4218 0.135 Uiso 0.417(14) 1 calc PR B 3
C80B C 0.6320(11) 0.1310(9) 0.3673(10) 0.090(5) Uani 0.583(14) 1 d P B 4
H80D H 0.5966 0.1745 0.3700 0.135 Uiso 0.583(14) 1 calc PR B 4
H80E H 0.5877 0.0891 0.3735 0.135 Uiso 0.583(14) 1 calc PR B 4
H80F H 0.6527 0.1230 0.3208 0.135 Uiso 0.583(14) 1 calc PR B 4
C81 C 1.0297(3) 0.6652(2) 0.3848(2) 0.0237(9) Uani 1 1 d . . .
C82 C 1.1323(3) 0.6944(2) 0.3880(2) 0.0309(10) Uani 1 1 d . . .
H82 H 1.1893 0.6682 0.3933 0.037 Uiso 1 1 calc R . .
C83 C 1.1317(3) 0.7676(2) 0.3819(2) 0.0300(10) Uani 1 1 d . . .
H83 H 1.1884 0.8007 0.3821 0.036 Uiso 1 1 calc R . .
C84 C 1.0288(3) 0.7845(2) 0.3751(2) 0.0263(9) Uani 1 1 d . . .
C85 C 0.9966(3) 0.8560(2) 0.3752(2) 0.0266(9) Uani 1 1 d . . .
C86 C 0.8990(3) 0.8757(2) 0.3832(2) 0.0270(9) Uani 1 1 d . . .
C87 C 0.8645(4) 0.9472(3) 0.3888(2) 0.0345(11) Uani 1 1 d . . .
H87 H 0.9033 0.9916 0.3882 0.041 Uiso 1 1 calc R . .
C88 C 0.7638(4) 0.9391(3) 0.3954(3) 0.0422(12) Uani 1 1 d . . .
H88 H 0.7216 0.9765 0.4013 0.051 Uiso 1 1 calc R . .
C89 C 0.7373(4) 0.8628(3) 0.3912(2) 0.0337(11) Uani 1 1 d . . .
H89 H 0.6721 0.8416 0.3926 0.040 Uiso 1 1 calc R . .
C90 C 1.0744(3) 0.9156(2) 0.3660(2) 0.0276(9) Uani 1 1 d . . .
C91 C 1.1076(4) 0.9770(3) 0.4179(2) 0.0353(11) Uani 1 1 d . . .
H91 H 1.0826 0.9807 0.4613 0.042 Uiso 1 1 calc R . .
C92 C 1.1765(4) 1.0323(3) 0.4060(3) 0.0373(12) Uani 1 1 d . . .
H92 H 1.1980 1.0725 0.4416 0.045 Uiso 1 1 calc R . .
C93 C 1.2148(4) 1.0288(3) 0.3412(3) 0.0360(11) Uani 1 1 d . . .
C94 C 1.1835(4) 0.9673(3) 0.2897(3) 0.0356(11) Uani 1 1 d . . .
H94 H 1.2086 0.9638 0.2463 0.043 Uiso 1 1 calc R . .
C95 C 1.1159(3) 0.9118(2) 0.3023(2) 0.0300(10) Uani 1 1 d . . .
H95 H 1.0971 0.8704 0.2675 0.036 Uiso 1 1 calc R . .
C96 C 1.3175(6) 1.1673(3) 0.3948(3) 0.070(2) Uani 1 1 d . . .
H96A H 1.2522 1.1832 0.4005 0.105 Uiso 1 1 calc R . .
H96B H 1.3616 1.2086 0.3869 0.105 Uiso 1 1 calc R . .
H96C H 1.3470 1.1479 0.4379 0.105 Uiso 1 1 calc R . .
N1 N 0.9372(3) 0.6844(2) -0.02360(18) 0.0256(8) Uani 1 1 d . . .
N2 N 0.8592(2) 0.72071(19) 0.11098(17) 0.0228(7) Uani 1 1 d . . .
N3 N 0.7454(2) 0.66027(18) 0.25985(17) 0.0198(7) Uani 1 1 d . . .
N4 N 0.7227(2) 0.66796(19) 0.41183(18) 0.0231(7) Uani 1 1 d . . .
N5 N 0.7416(2) 0.57944(19) -0.02872(17) 0.0227(7) Uani 1 1 d . . .
N6 N 0.8991(2) 0.53985(18) 0.08445(17) 0.0218(7) Uani 1 1 d . . .
N7 N 1.1389(2) 0.58448(19) 0.21819(17) 0.0229(7) Uani 1 1 d . . .
N8 N 1.2863(3) 0.5722(2) 0.35026(19) 0.0262(8) Uani 1 1 d . . .
N9 N 1.1491(3) 0.4205(2) 0.29581(18) 0.0257(8) Uani 1 1 d . . .
N10 N 1.0387(2) 0.53162(18) 0.36329(17) 0.0215(7) Uani 1 1 d . . .
N11 N 0.9671(3) 0.71917(18) 0.37764(18) 0.0235(7) Uani 1 1 d . . .
N12 N 0.8163(3) 0.82439(19) 0.38498(19) 0.0267(8) Uani 1 1 d . . .
S1 S 1.28089(11) 1.07588(7) 0.10246(8) 0.0476(3) Uani 1 1 d . . .
S2 S 0.45227(11) 0.24982(8) 0.25129(8) 0.0491(4) Uani 1 1 d . . .
S3 S 0.48596(11) 0.16651(7) -0.01327(8) 0.0486(4) Uani 1 1 d . . .
S4 S 1.58700(11) 0.92231(8) 0.21911(8) 0.0500(4) Uani 1 1 d . . .
S5 S 0.73722(14) 0.14246(9) 0.43434(10) 0.0662(5) Uani 1 1 d . . .
S6 S 1.30174(12) 1.09739(8) 0.31899(8) 0.0509(4) Uani 1 1 d . . .
Zn1 Zn 0.86209(3) 0.63066(3) 0.04040(2) 0.02208(12) Uani 1 1 d . . .
Zn2 Zn 1.14765(3) 0.52956(3) 0.30370(2) 0.02339(12) Uani 1 1 d . . .
Zn3 Zn 0.81548(3) 0.71666(3) 0.35485(2) 0.02258(12) Uani 1 1 d . . .
C97 C 0.6960(11) 0.0407(9) 0.0806(8) 0.216(2) Uani 1 1 d D . .
H97A H 0.6273 0.0357 0.0895 0.324 Uiso 1 1 calc R . .
H97B H 0.7146 -0.0070 0.0638 0.324 Uiso 1 1 calc R . .
H97C H 0.7008 0.0731 0.0443 0.324 Uiso 1 1 calc R . .
C98 C 0.7590(13) 0.0688(10) 0.1420(9) 0.216(2) Uani 1 1 d D . .
C99 C 0.8863(11) 0.1202(8) 0.2472(8) 0.216(2) Uani 1 1 d D . .
H99A H 0.8931 0.1727 0.2431 0.259 Uiso 1 1 calc R . .
H99B H 0.8354 0.1098 0.2769 0.259 Uiso 1 1 calc R . .
C100 C 0.9842(10) 0.0946(8) 0.2760(8) 0.216(2) Uani 1 1 d D . .
H10A H 0.9746 0.0427 0.2797 0.324 Uiso 1 1 calc R . .
H10B H 1.0105 0.1212 0.3233 0.324 Uiso 1 1 calc R . .
H10C H 1.0316 0.1033 0.2440 0.324 Uiso 1 1 calc R . .
O1 O 0.7304(8) 0.1069(6) 0.1928(6) 0.216(2) Uani 1 1 d D . .
O2 O 0.8607(8) 0.0741(6) 0.1731(6) 0.216(2) Uani 1 1 d D . .
C101 C 0.5000 0.0000 0.5000 0.186(6) Uani 1 2 d SD . .
C102 C 0.4340(10) -0.0997(9) 0.4231(6) 0.186(6) Uani 1 1 d D . .
C103 C 0.4186(13) -0.0298(11) 0.4486(11) 0.186(6) Uani 0.50 1 d PD . .
C104 C 0.5265(12) -0.0652(9) 0.4683(12) 0.186(6) Uani 0.50 1 d PD . .

loop_
_atom_site_aniso_label
_atom_site_aniso_U_11
_atom_site_aniso_U_22
_atom_site_aniso_U_33
_atom_site_aniso_U_23
_atom_site_aniso_U_13
_atom_site_aniso_U_12
C1 0.033(2) 0.030(3) 0.027(2) -0.0011(18) 0.0026(18) 0.006(2)
C2 0.036(3) 0.041(3) 0.030(2) 0.006(2) 0.0122(19) 0.005(2)
C3 0.026(2) 0.031(3) 0.031(2) 0.0105(19) 0.0089(18) 0.0003(19)
C4 0.023(2) 0.027(2) 0.026(2) 0.0032(17) 0.0034(16) 0.0017(18)
C5 0.024(2) 0.022(2) 0.026(2) 0.0064(17) 0.0027(16) 0.0039(18)
C6 0.022(2) 0.025(2) 0.0210(19) 0.0067(16) 0.0008(15) 0.0005(17)
C7 0.029(2) 0.021(2) 0.029(2) 0.0018(17) 0.0030(18) -0.0038(19)
C8 0.033(2) 0.023(2) 0.023(2) 0.0001(17) 0.0044(17) 0.0003(19)
C9 0.021(2) 0.022(2) 0.0212(19) 0.0044(16) 0.0008(15) 0.0002(17)
C10 0.030(2) 0.024(2) 0.028(2) 0.0048(17) 0.0066(17) -0.0006(19)
C11 0.031(2) 0.023(2) 0.039(3) 0.0058(19) 0.0103(19) 0.001(2)
C12 0.029(2) 0.033(3) 0.037(3) 0.005(2) 0.0103(19) -0.001(2)
C13 0.035(3) 0.029(3) 0.033(2) 0.0051(19) 0.0097(19) -0.008(2)
C14 0.044(3) 0.026(3) 0.039(3) 0.009(2) 0.011(2) 0.006(2)
C15 0.029(2) 0.027(3) 0.037(3) 0.0078(19) 0.0069(19) 0.002(2)
C16 0.063(4) 0.032(3) 0.076(4) 0.002(3) 0.005(3) -0.008(3)
C17 0.022(2) 0.024(2) 0.0180(18) 0.0010(15) 0.0044(15) 0.0028(17)
C18 0.023(2) 0.027(2) 0.021(2) 0.0008(17) 0.0008(16) 0.0001(18)
C19 0.022(2) 0.019(2) 0.024(2) 0.0028(16) 0.0007(16) 0.0001(17)
C20 0.0143(18) 0.019(2) 0.026(2) 0.0046(16) 0.0033(15) 0.0029(16)
C21 0.0125(18) 0.025(2) 0.025(2) 0.0047(16) 0.0021(15) 0.0035(16)
C22 0.0152(19) 0.031(2) 0.0215(19) 0.0038(17) 0.0011(15) 0.0068(17)
C23 0.026(2) 0.037(3) 0.027(2) 0.0060(19) 0.0008(17) 0.000(2)
C24 0.034(3) 0.056(3) 0.022(2) 0.002(2) 0.0057(18) 0.005(2)
C25 0.024(2) 0.039(3) 0.025(2) -0.0032(19) 0.0037(17) 0.008(2)
C26 0.0174(19) 0.027(2) 0.0215(19) 0.0069(16) 0.0015(15) 0.0009(17)
C27 0.022(2) 0.028(3) 0.030(2) 0.0023(18) 0.0054(17) 0.0027(18)
C28 0.030(2) 0.024(3) 0.036(2) 0.0009(19) 0.0042(19) 0.0039(19)
C29 0.026(2) 0.029(3) 0.037(2) 0.008(2) 0.0025(19) -0.004(2)
C30 0.022(2) 0.042(3) 0.029(2) 0.008(2) 0.0024(17) -0.006(2)
C31 0.022(2) 0.035(3) 0.024(2) 0.0041(18) 0.0057(16) -0.0010(19)
C32 0.090(5) 0.040(4) 0.084(5) -0.015(3) 0.027(4) -0.026(4)
C33 0.021(2) 0.035(3) 0.027(2) 0.0076(18) 0.0017(16) 0.0006(19)
C34 0.023(2) 0.041(3) 0.025(2) 0.0068(19) -0.0033(17) -0.004(2)
C35 0.021(2) 0.032(3) 0.028(2) 0.0014(19) 0.0003(17) -0.0052(19)
C36 0.023(2) 0.020(2) 0.025(2) 0.0006(16) 0.0043(16) -0.0005(17)
C37 0.0185(19) 0.021(2) 0.0225(19) -0.0011(16) 0.0062(15) 0.0011(17)
C38 0.023(2) 0.018(2) 0.0203(19) 0.0008(15) 0.0028(15) 0.0005(17)
C39 0.023(2) 0.025(2) 0.027(2) 0.0037(17) 0.0054(16) -0.0004(18)
C40 0.025(2) 0.028(2) 0.0203(19) 0.0067(17) 0.0006(16) 0.0035(18)
C41 0.022(2) 0.021(2) 0.0212(19) -0.0005(16) 0.0014(15) 0.0041(17)
C42 0.021(2) 0.021(2) 0.025(2) 0.0020(16) 0.0028(16) -0.0022(17)
C43 0.022(2) 0.031(3) 0.031(2) 0.0069(18) 0.0037(17) 0.0019(19)
C44 0.038(3) 0.021(2) 0.034(2) 0.0038(18) 0.0073(19) 0.001(2)
C45 0.033(2) 0.028(3) 0.031(2) 0.0061(19) 0.0018(19) -0.006(2)
C46 0.024(2) 0.034(3) 0.048(3) 0.014(2) 0.004(2) -0.008(2)
C47 0.030(2) 0.032(3) 0.034(2) 0.0080(19) 0.0053(19) 0.006(2)
C48 0.045(3) 0.047(4) 0.078(4) 0.011(3) -0.009(3) -0.020(3)
C49 0.021(2) 0.023(2) 0.0207(19) 0.0027(16) 0.0019(15) 0.0015(17)
C50 0.025(2) 0.038(3) 0.023(2) 0.0099(18) -0.0007(17) -0.001(2)
C51 0.023(2) 0.033(3) 0.028(2) 0.0115(18) 0.0027(17) 0.0007(19)
C52 0.020(2) 0.024(2) 0.023(2) 0.0019(16) 0.0050(15) 0.0018(17)
C53 0.019(2) 0.027(2) 0.033(2) 0.0026(18) 0.0060(16) 0.0066(18)
C54 0.020(2) 0.032(3) 0.026(2) 0.0024(18) 0.0035(16) 0.0064(18)
C55 0.024(2) 0.041(3) 0.033(2) -0.003(2) -0.0022(18) 0.001(2)
C56 0.031(3) 0.054(3) 0.030(2) 0.002(2) -0.0096(19) 0.008(2)
C57 0.029(2) 0.048(3) 0.029(2) 0.010(2) 0.0066(18) 0.013(2)
C58 0.019(2) 0.029(3) 0.029(2) 0.0032(18) 0.0006(16) 0.0008(18)
C59 0.023(2) 0.035(3) 0.050(3) 0.008(2) 0.009(2) 0.007(2)
C60 0.021(2) 0.048(3) 0.051(3) 0.007(2) 0.009(2) 0.002(2)
C61 0.031(2) 0.033(3) 0.034(2) 0.000(2) 0.0042(19) -0.006(2)
C62 0.036(3) 0.030(3) 0.058(3) 0.008(2) 0.012(2) 0.005(2)
C63 0.023(2) 0.037(3) 0.049(3) 0.005(2) 0.010(2) 0.005(2)
C64 0.089(16) 0.042(10) 0.09(2) 0.006(11) 0.037(16) -0.018(10)
C64B 0.042(6) 0.046(7) 0.13(2) 0.023(8) 0.012(7) -0.007(5)
C65 0.028(2) 0.046(3) 0.029(2) 0.003(2) 0.0077(18) 0.011(2)
C66 0.041(3) 0.031(3) 0.042(3) -0.003(2) 0.010(2) 0.015(2)
C67 0.036(3) 0.025(2) 0.033(2) -0.0009(18) 0.0015(19) 0.007(2)
C68 0.025(2) 0.023(2) 0.023(2) 0.0021(16) 0.0015(16) 0.0063(18)
C69 0.023(2) 0.025(2) 0.022(2) 0.0041(16) -0.0023(15) 0.0040(18)
C70 0.020(2) 0.023(2) 0.0217(19) 0.0020(16) 0.0015(15) 0.0054(17)
C71 0.020(2) 0.027(3) 0.035(2) 0.0081(18) 0.0054(17) 0.0047(18)
C72 0.019(2) 0.029(3) 0.032(2) 0.0029(18) 0.0049(16) 0.0054(18)
C73 0.020(2) 0.025(2) 0.024(2) 0.0032(17) -0.0002(15) 0.0040(17)
C74 0.030(2) 0.017(2) 0.029(2) 0.0023(17) 0.0058(17) 0.0030(18)
C75 0.030(2) 0.030(3) 0.030(2) 0.0032(19) 0.0043(18) 0.006(2)
C76 0.051(3) 0.029(3) 0.033(3) 0.010(2) 0.007(2) 0.006(2)
C77 0.045(3) 0.028(3) 0.041(3) 0.005(2) 0.004(2) -0.010(2)
C78 0.032(3) 0.039(3) 0.055(3) 0.017(2) -0.007(2) -0.010(2)
C79 0.025(2) 0.037(3) 0.056(3) 0.020(2) -0.005(2) -0.002(2)
C80 0.064(8) 0.086(11) 0.112(12) 0.053(8) -0.009(7) -0.036(7)
C80B 0.064(8) 0.086(11) 0.112(12) 0.053(8) -0.009(7) -0.036(7)
C81 0.021(2) 0.024(2) 0.026(2) -0.0016(17) 0.0053(16) 0.0057(17)
C82 0.020(2) 0.031(3) 0.040(3) -0.003(2) 0.0052(18) 0.0028(19)
C83 0.022(2) 0.026(3) 0.041(3) -0.0029(19) 0.0066(18) -0.0012(18)
C84 0.025(2) 0.024(2) 0.027(2) -0.0021(17) 0.0032(17) -0.0014(18)
C85 0.028(2) 0.026(2) 0.022(2) -0.0049(17) 0.0003(16) -0.0008(19)
C86 0.032(2) 0.023(2) 0.023(2) 0.0000(17) 0.0008(17) 0.0019(19)
C87 0.042(3) 0.020(2) 0.037(3) -0.0015(19) -0.001(2) 0.003(2)
C88 0.044(3) 0.036(3) 0.045(3) -0.007(2) 0.004(2) 0.017(2)
C89 0.031(2) 0.030(3) 0.038(3) -0.004(2) 0.0052(19) 0.008(2)
C90 0.031(2) 0.021(2) 0.029(2) 0.0010(17) 0.0032(18) 0.0025(19)
C91 0.045(3) 0.032(3) 0.028(2) -0.0035(19) 0.011(2) -0.001(2)
C92 0.047(3) 0.026(3) 0.035(3) -0.008(2) 0.010(2) -0.009(2)
C93 0.039(3) 0.029(3) 0.039(3) 0.001(2) 0.009(2) -0.004(2)
C94 0.038(3) 0.035(3) 0.033(2) -0.002(2) 0.011(2) 0.002(2)
C95 0.033(2) 0.028(3) 0.026(2) -0.0051(18) 0.0040(18) 0.002(2)
C96 0.093(5) 0.046(4) 0.065(4) -0.015(3) 0.029(4) -0.031(4)
N1 0.0226(18) 0.029(2) 0.0256(18) 0.0040(15) 0.0047(14) 0.0048(16)
N2 0.0217(17) 0.024(2) 0.0219(17) 0.0035(14) 0.0025(13) -0.0018(15)
N3 0.0186(16) 0.0200(18) 0.0199(16) 0.0013(13) 0.0027(12) 0.0007(14)
N4 0.0205(17) 0.027(2) 0.0222(17) -0.0009(14) 0.0050(13) 0.0049(15)
N5 0.0225(17) 0.023(2) 0.0213(17) 0.0032(14) 0.0014(13) -0.0003(15)
N6 0.0200(17) 0.0203(19) 0.0237(17) 0.0016(14) 0.0014(13) 0.0001(14)
N7 0.0192(17) 0.026(2) 0.0229(17) 0.0041(14) 0.0001(13) 0.0027(15)
N8 0.0198(17) 0.032(2) 0.0277(18) 0.0066(15) 0.0026(14) 0.0071(16)
N9 0.0221(18) 0.033(2) 0.0223(17) 0.0026(15) 0.0026(14) 0.0070(16)
N10 0.0220(17) 0.0213(19) 0.0209(16) 0.0009(13) 0.0036(13) 0.0033(15)
N11 0.0246(18) 0.0201(19) 0.0240(17) -0.0030(14) 0.0042(14) 0.0001(15)
N12 0.0247(18) 0.026(2) 0.0284(19) -0.0023(15) 0.0029(14) 0.0056(16)
S1 0.0467(8) 0.0315(8) 0.0619(9) 0.0019(6) 0.0122(7) -0.0116(6)
S2 0.0472(8) 0.0333(8) 0.0642(9) 0.0053(6) 0.0114(7) -0.0137(6)
S3 0.0453(8) 0.0304(7) 0.0625(9) 0.0093(6) -0.0071(6) -0.0118(6)
S4 0.0390(7) 0.0472(9) 0.0616(9) 0.0107(7) 0.0078(6) -0.0121(6)
S5 0.0764(11) 0.0431(9) 0.0707(11) 0.0209(8) -0.0045(9) -0.0254(8)
S6 0.0658(10) 0.0356(8) 0.0532(8) -0.0018(6) 0.0293(7) -0.0110(7)
Zn1 0.0219(2) 0.0208(3) 0.0222(2) 0.00207(18) 0.00118(18) 0.0005(2)
Zn2 0.0194(2) 0.0281(3) 0.0232(2) 0.00554(19) 0.00253(18) 0.0045(2)
Zn3 0.0208(2) 0.0217(3) 0.0235(2) -0.00190(19) 0.00189(18) 0.00244(19)
C97 0.188(6) 0.234(6) 0.196(6) -0.037(4) 0.007(5) -0.012(5)
C98 0.188(6) 0.234(6) 0.196(6) -0.037(4) 0.007(5) -0.012(5)
C99 0.188(6) 0.234(6) 0.196(6) -0.037(4) 0.007(5) -0.012(5)
C100 0.188(6) 0.234(6) 0.196(6) -0.037(4) 0.007(5) -0.012(5)
O1 0.188(6) 0.234(6) 0.196(6) -0.037(4) 0.007(5) -0.012(5)
O2 0.188(6) 0.234(6) 0.196(6) -0.037(4) 0.007(5) -0.012(5)
C101 0.157(8) 0.300(18) 0.081(7) -0.021(7) 0.021(5) -0.034(10)
C102 0.157(8) 0.300(18) 0.081(7) -0.021(7) 0.021(5) -0.034(10)
C103 0.157(8) 0.300(18) 0.081(7) -0.021(7) 0.021(5) -0.034(10)
C104 0.157(8) 0.300(18) 0.081(7) -0.021(7) 0.021(5) -0.034(10)

loop_
_atom_type_symbol
_atom_type_description
_atom_type_scat_dispersion_real
_atom_type_scat_dispersion_imag
_atom_type_scat_source
C C 0.0033 0.0016 'International Tables Vol C Tables 4.2.6.8 and 6.1.1.4'
H H 0.0000 0.0000 'International Tables Vol C Tables 4.2.6.8 and 6.1.1.4'
N N 0.0061 0.0033 'International Tables Vol C Tables 4.2.6.8 and 6.1.1.4'
O O 0.0106 0.0060 'International Tables Vol C Tables 4.2.6.8 and 6.1.1.4'
S S 0.1246 0.1234 'International Tables Vol C Tables 4.2.6.8 and 6.1.1.4'
Zn Zn 0.2839 1.4301 'International Tables Vol C Tables 4.2.6.8 and 6.1.1.4'

loop_
_geom_angle_atom_site_label_1
_geom_angle_atom_site_label_2
_geom_angle_atom_site_label_3
_geom_angle
_geom_angle_site_symmetry_1
_geom_angle_site_symmetry_3
N1 C1 C2 111.6(4) . .
N1 C1 H1 124.2 . .
C2 C1 H1 124.2 . .
C3 C2 C1 106.9(4) . .
C3 C2 H2 126.6 . .
C1 C2 H2 126.6 . .
C2 C3 C4 107.0(4) . .
C2 C3 H3 126.5 . .
C4 C3 H3 126.5 . .
N1 C4 C5 124.2(4) . .
N1 C4 C3 108.3(4) . .
C5 C4 C3 127.2(4) . .
C4 C5 C6 126.5(4) . .
C4 C5 C10 115.6(4) . .
C6 C5 C10 118.0(4) . .
N2 C6 C5 125.9(4) . .
N2 C6 C7 108.0(3) . .
C5 C6 C7 126.1(4) . .
C8 C7 C6 107.7(4) . .
C8 C7 H7 126.2 . .
C6 C7 H7 126.2 . .
C7 C8 C9 106.6(4) . .
C7 C8 H8 126.7 . .
C9 C8 H8 126.7 . .
N2 C9 C8 110.8(4) . .
N2 C9 C17 122.3(4) . .
C8 C9 C17 126.9(4) . .
C15 C10 C11 117.4(4) . .
C15 C10 C5 123.4(4) . .
C11 C10 C5 119.2(4) . .
C12 C11 C10 122.2(4) . .
C12 C11 H11 118.9 . .
C10 C11 H11 118.9 . .
C11 C12 C13 119.7(4) . .
C11 C12 H12 120.2 . .
C13 C12 H12 120.2 . .
C14 C13 C12 118.9(4) . .
C14 C13 S1 125.5(4) . .
C12 C13 S1 115.6(4) . .
C13 C14 C15 120.3(4) . .
C13 C14 H14 119.8 . .
C15 C14 H14 119.8 . .
C10 C15 C14 121.5(4) . .
C10 C15 H15 119.3 . .
C14 C15 H15 119.3 . .
S1 C16 H16A 109.5 . .
S1 C16 H16B 109.5 . .
H16A C16 H16B 109.5 . .
S1 C16 H16C 109.5 . .
H16A C16 H16C 109.5 . .
H16B C16 H16C 109.5 . .
N3 C17 C18 110.4(4) . .
N3 C17 C9 123.2(3) . .
C18 C17 C9 126.4(4) . .
C19 C18 C17 107.1(4) . .
C19 C18 H18 126.4 . .
C17 C18 H18 126.4 . .
C18 C19 C20 107.3(4) . .
C18 C19 H19 126.3 . .
C20 C19 H19 126.3 . .
N3 C20 C21 126.4(3) . .
N3 C20 C19 108.5(3) . .
C21 C20 C19 125.1(4) . .
C22 C21 C20 125.9(4) . .
C22 C21 C26 118.0(4) . .
C20 C21 C26 116.0(3) . .
N4 C22 C21 123.2(4) . .
N4 C22 C23 108.0(4) . .
C21 C22 C23 128.7(4) . .
C24 C23 C22 107.5(4) . .
C24 C23 H23 126.3 . .
C22 C23 H23 126.3 . .
C23 C24 C25 106.2(4) . .
C23 C24 H24 126.9 . .
C25 C24 H24 126.9 . .
N4 C25 C24 111.4(4) . .
N4 C25 H25 124.3 . .
C24 C25 H25 124.3 . .
C27 C26 C31 117.8(4) . .
C27 C26 C21 119.8(4) . .
C31 C26 C21 122.3(4) . .
C28 C27 C26 121.4(4) . .
C28 C27 H27 119.3 . .
C26 C27 H27 119.3 . .
C27 C28 C29 119.8(4) . .
C27 C28 H28 120.1 . .
C29 C28 H28 120.1 . .
C30 C29 C28 119.7(4) . .
C30 C29 S2 116.9(3) . .
C28 C29 S2 123.4(4) . .
C29 C30 C31 121.1(4) . .
C29 C30 H30 119.4 . .
C31 C30 H30 119.4 . .
C30 C31 C26 120.1(4) . .
C30 C31 H31 119.9 . .
C26 C31 H31 119.9 . .
S2 C32 H32A 109.5 . .
S2 C32 H32B 109.5 . .
H32A C32 H32B 109.5 . .
S2 C32 H32C 109.5 . .
H32A C32 H32C 109.5 . .
H32B C32 H32C 109.5 . .
N5 C33 C34 111.5(4) . .
N5 C33 H33 124.3 . .
C34 C33 H33 124.3 . .
C35 C34 C33 106.3(4) . .
C35 C34 H34 126.9 . .
C33 C34 H34 126.9 . .
C34 C35 C36 107.4(4) . .
C34 C35 H35 126.3 . .
C36 C35 H35 126.3 . .
N5 C36 C37 123.8(4) . .
N5 C36 C35 108.3(4) . .
C37 C36 C35 127.9(4) . .
C36 C37 C38 126.0(4) . .
C36 C37 C42 116.2(3) . .
C38 C37 C42 117.9(4) . .
N6 C38 C37 125.7(4) . .
N6 C38 C39 108.5(3) . .
C37 C38 C39 125.7(4) . .
C40 C39 C38 107.4(4) . .
C40 C39 H39 126.3 . .
C38 C39 H39 126.3 . .
C39 C40 C41 106.7(4) . .
C39 C40 H40 126.6 . .
C41 C40 H40 126.6 . .
N6 C41 C40 110.7(3) . .
N6 C41 C49 121.4(4) . .
C40 C41 C49 127.6(4) . .
C47 C42 C43 117.8(4) . .
C47 C42 C37 120.4(4) . .
C43 C42 C37 121.7(4) . .
C44 C43 C42 121.0(4) . .
C44 C43 H43 119.5 . .
C42 C43 H43 119.5 . .
C43 C44 C45 120.5(4) . .
C43 C44 H44 119.8 . .
C45 C44 H44 119.8 . .
C46 C45 C44 118.7(4) . .
C46 C45 S3 124.1(4) . .
C44 C45 S3 117.1(4) . .
C45 C46 C47 120.6(4) . .
C45 C46 H46 119.7 . .
C47 C46 H46 119.7 . .
C46 C47 C42 121.3(4) . .
C46 C47 H47 119.3 . .
C42 C47 H47 119.3 . .
S3 C48 H48A 109.5 . .
S3 C48 H48B 109.5 . .
H48A C48 H48B 109.5 . .
S3 C48 H48C 109.5 . .
H48A C48 H48C 109.5 . .
H48B C48 H48C 109.5 . .
N7 C49 C50 109.8(3) . .
N7 C49 C41 124.4(4) . .
C50 C49 C41 125.7(4) . .
C51 C50 C49 107.0(4) . .
C51 C50 H50 126.5 . .
C49 C50 H50 126.5 . .
C50 C51 C52 108.0(4) . .
C50 C51 H51 126.0 . .
C52 C51 H51 126.0 . .
N7 C52 C53 127.5(4) . .
N7 C52 C51 108.2(3) . .
C53 C52 C51 124.2(4) . .
C52 C53 C54 126.9(4) . .
C52 C53 C58 116.6(4) . .
C54 C53 C58 116.3(4) . .
N8 C54 C53 122.9(4) . .
N8 C54 C55 108.4(4) . .
C53 C54 C55 128.4(4) . .
C56 C55 C54 107.6(4) . .
C56 C55 H55 126.2 . .
C54 C55 H55 126.2 . .
C55 C56 C57 106.1(4) . .
C55 C56 H56 127.0 . .
C57 C56 H56 127.0 . .
N8 C57 C56 111.7(4) . .
N8 C57 H57 124.1 . .
C56 C57 H57 124.1 . .
C59 C58 C63 117.3(4) . .
C59 C58 C53 122.1(4) . .
C63 C58 C53 120.6(4) . .
C60 C59 C58 121.3(4) . .
C60 C59 H59 119.4 . .
C58 C59 H59 119.4 . .
C59 C60 C61 121.0(4) . .
C59 C60 H60 119.5 . .
C61 C60 H60 119.5 . .
C60 C61 C62 118.1(4) . .
C60 C61 S4 117.4(4) . .
C62 C61 S4 124.5(4) . .
C63 C62 C61 120.9(5) . .
C63 C62 H62 119.6 . .
C61 C62 H62 119.6 . .
C62 C63 C58 121.4(4) . .
C62 C63 H63 119.3 . .
C58 C63 H63 119.3 . .
S4 C64 H64A 109.5 . .
S4 C64 H64B 109.5 . .
S4 C64 H64C 109.5 . .
S4 C64B H64D 109.5 . .
S4 C64B H64E 109.5 . .
H64D C64B H64E 109.5 . .
S4 C64B H64F 109.5 . .
H64D C64B H64F 109.5 . .
H64E C64B H64F 109.5 . .
N9 C65 C66 111.0(4) . .
N9 C65 H65 124.5 . .
C66 C65 H65 124.5 . .
C67 C66 C65 106.8(4) . .
C67 C66 H66 126.6 . .
C65 C66 H66 126.6 . .
C66 C67 C68 107.5(4) . .
C66 C67 H67 126.3 . .
C68 C67 H67 126.3 . .
N9 C68 C69 123.5(4) . .
N9 C68 C67 108.2(4) . .
C69 C68 C67 128.3(4) . .
C68 C69 C70 127.1(4) . .
C68 C69 C74 116.1(4) . .
C70 C69 C74 116.7(4) . .
N10 C70 C69 125.1(4) . .
N10 C70 C71 108.5(3) . .
C69 C70 C71 126.3(4) . .
C72 C71 C70 108.5(4) . .
C72 C71 H71 125.8 . .
C70 C71 H71 125.8 . .
C71 C72 C73 106.2(4) . .
C71 C72 H72 126.9 . .
C73 C72 H72 126.9 . .
N10 C73 C72 110.3(4) . .
N10 C73 C81 122.6(4) . .
C72 C73 C81 127.0(4) . .
C75 C74 C79 117.4(4) . .
C75 C74 C69 122.0(4) . .
C79 C74 C69 120.6(4) . .
C76 C75 C74 121.3(4) . .
C76 C75 H75 119.4 . .
C74 C75 H75 119.4 . .
C75 C76 C77 120.5(4) . .
C75 C76 H76 119.7 . .
C77 C76 H76 119.7 . .
C78 C77 C76 118.9(5) . .
C78 C77 S5 124.3(4) . .
C76 C77 S5 116.7(4) . .
C77 C78 C79 120.2(5) . .
C77 C78 H78 119.9 . .
C79 C78 H78 119.9 . .
C78 C79 C74 121.6(4) . .
C78 C79 H79 119.2 . .
C74 C79 H79 119.2 . .
S5 C80 H80A 109.5 . .
S5 C80 H80B 109.5 . .
S5 C80 H80C 109.5 . .
S5 C80B H80D 109.5 . .
S5 C80B H80E 109.5 . .
S5 C80B H80F 109.5 . .
N11 C81 C82 110.2(4) . .
N11 C81 C73 123.0(4) . .
C82 C81 C73 126.7(4) . .
C83 C82 C81 107.2(4) . .
C83 C82 H82 126.4 . .
C81 C82 H82 126.4 . .
C82 C83 C84 107.8(4) . .
C82 C83 H83 126.1 . .
C84 C83 H83 126.1 . .
N11 C84 C85 126.0(4) . .
N11 C84 C83 108.0(4) . .
C85 C84 C83 125.5(4) . .
C86 C85 C84 126.3(4) . .
C86 C85 C90 117.8(4) . .
C84 C85 C90 115.9(4) . .
N12 C86 C85 123.5(4) . .
N12 C86 C87 107.7(4) . .
C85 C86 C87 128.7(4) . .
C88 C87 C86 107.8(4) . .
C88 C87 H87 126.1 . .
C86 C87 H87 126.1 . .
C87 C88 C89 105.9(4) . .
C87 C88 H88 127.1 . .
C89 C88 H88 127.1 . .
N12 C89 C88 112.0(4) . .
N12 C89 H89 124.0 . .
C88 C89 H89 124.0 . .
C91 C90 C95 117.3(4) . .
C91 C90 C85 122.9(4) . .
C95 C90 C85 119.8(4) . .
C92 C91 C90 121.1(4) . .
C92 C91 H91 119.4 . .
C90 C91 H91 119.4 . .
C91 C92 C93 120.9(4) . .
C91 C92 H92 119.5 . .
C93 C92 H92 119.5 . .
C94 C93 C92 118.5(4) . .
C94 C93 S6 116.6(4) . .
C92 C93 S6 125.0(4) . .
C95 C94 C93 120.4(4) . .
C95 C94 H94 119.8 . .
C93 C94 H94 119.8 . .
C94 C95 C90 121.8(4) . .
C94 C95 H95 119.1 . .
C90 C95 H95 119.1 . .
S6 C96 H96A 109.5 . .
S6 C96 H96B 109.5 . .
H96A C96 H96B 109.5 . .
S6 C96 H96C 109.5 . .
H96A C96 H96C 109.5 . .
H96B C96 H96C 109.5 . .
C1 N1 C4 106.3(4) . .
C1 N1 Zn1 129.1(3) . .
C4 N1 Zn1 124.6(3) . .
C9 N2 C6 106.9(3) . .
C9 N2 Zn1 130.2(3) . .
C6 N2 Zn1 122.4(3) . .
C17 N3 C20 106.6(3) . .
C17 N3 Zn3 132.2(3) . .
C20 N3 Zn3 121.2(3) . .
C25 N4 C22 106.8(3) . .
C25 N4 Zn3 124.5(3) . .
C22 N4 Zn3 122.0(3) . .
C33 N5 C36 106.6(3) . .
C33 N5 Zn1 128.2(3) . .
C36 N5 Zn1 124.2(3) . .
C41 N6 C38 106.7(3) . .
C41 N6 Zn1 128.3(3) . .
C38 N6 Zn1 119.1(3) . .
C49 N7 C52 107.0(3) . .
C49 N7 Zn2 132.4(3) . .
C52 N7 Zn2 120.5(3) . .
C57 N8 C54 106.3(4) . .
C57 N8 Zn2 126.2(3) . .
C54 N8 Zn2 124.6(3) . .
C65 N9 C68 106.5(4) . .
C65 N9 Zn2 127.7(3) . .
C68 N9 Zn2 125.8(3) . .
C73 N10 C70 106.6(3) . .
C73 N10 Zn2 129.3(3) . .
C70 N10 Zn2 124.0(3) . .
C81 N11 C84 106.8(3) . .
C81 N11 Zn3 132.2(3) . .
C84 N11 Zn3 120.0(3) . .
C89 N12 C86 106.6(4) . .
C89 N12 Zn3 128.3(3) . .
C86 N12 Zn3 122.9(3) . .
C13 S1 C16 102.9(3) . .
C29 S2 C32 103.9(3) . .
C45 S3 C48 103.1(2) . .
C64 S4 C61 103.7(6) . .
C64 S4 C64B 35.8(8) . .
C61 S4 C64B 104.8(4) . .
C80B S5 C77 102.9(5) . .
C80B S5 C80 38.3(8) . .
C77 S5 C80 102.7(6) . .
C93 S6 C96 103.0(3) . .
N1 Zn1 N5 102.51(14) . .
N1 Zn1 N6 127.16(14) . .
N5 Zn1 N6 94.72(13) . .
N1 Zn1 N2 94.36(14) . .
N5 Zn1 N2 124.71(14) . .
N6 Zn1 N2 115.68(13) . .
N8 Zn2 N10 118.04(14) . .
N8 Zn2 N7 96.37(14) . .
N10 Zn2 N7 119.99(14) . .
N8 Zn2 N9 106.31(14) . .
N10 Zn2 N9 94.30(14) . .
N7 Zn2 N9 122.75(14) . .
N12 Zn3 N4 105.07(14) . .
N12 Zn3 N11 93.75(14) . .
N4 Zn3 N11 123.23(14) . .
N12 Zn3 N3 126.24(14) . .
N4 Zn3 N3 93.80(13) . .
N11 Zn3 N3 116.96(13) . .
C98 C97 H97A 109.5 . .
C98 C97 H97B 109.5 . .
H97A C97 H97B 109.5 . .
C98 C97 H97C 109.5 . .
H97A C97 H97C 109.5 . .
H97B C97 H97C 109.5 . .
O1 C98 C97 122.8(18) . .
O1 C98 O2 96.7(13) . .
C97 C98 O2 140.5(18) . .
C100 C99 O2 101.0(11) . .
C100 C99 H99A 111.6 . .
O2 C99 H99A 111.6 . .
C100 C99 H99B 111.6 . .
O2 C99 H99B 111.6 . .
H99A C99 H99B 109.4 . .
C99 C100 H10A 109.5 . .
C99 C100 H10B 109.5 . .
H10A C100 H10B 109.5 . .
C99 C100 H10C 109.5 . .
H10A C100 H10C 109.5 . .
H10B C100 H10C 109.5 . .
C98 O2 C99 114.0(12) . .
C103 C101 C103 180.0(12) . 2_656
C103 C101 C104 73.4(11) . .
C103 C101 C104 106.6(11) 2_656 .
C103 C101 C104 106.6(11) . 2_656
C103 C101 C104 73.4(11) 2_656 2_656
C104 C101 C104 180.0(17) . 2_656
C103 C102 C104 71.5(11) . .
C102 C103 C101 109.2(12) . .
C101 C104 C102 104.5(11) . .

loop_
_geom_bond_atom_site_label_1
_geom_bond_atom_site_label_2
_geom_bond_distance
_geom_bond_site_symmetry_2
C1 N1 1.334(5) .
C1 C2 1.395(6) .
C1 H1 0.9300 .
C2 C3 1.361(6) .
C2 H2 0.9300 .
C3 C4 1.424(6) .
C3 H3 0.9300 .
C4 N1 1.393(5) .
C4 C5 1.406(6) .
C5 C6 1.411(6) .
C5 C10 1.479(6) .
C6 N2 1.402(5) .
C6 C7 1.424(6) .
C7 C8 1.370(6) .
C7 H7 0.9300 .
C8 C9 1.418(6) .
C8 H8 0.9300 .
C9 N2 1.345(5) .
C9 C17 1.453(6) .
C10 C15 1.385(6) .
C10 C11 1.393(6) .
C11 C12 1.370(6) .
C11 H11 0.9300 .
C12 C13 1.407(7) .
C12 H12 0.9300 .
C13 C14 1.378(7) .
C13 S1 1.766(5) .
C14 C15 1.389(6) .
C14 H14 0.9300 .
C15 H15 0.9300 .
C16 S1 1.781(6) .
C16 H16A 0.9600 .
C16 H16B 0.9600 .
C16 H16C 0.9600 .
C17 N3 1.351(5) .
C17 C18 1.412(5) .
C18 C19 1.353(6) .
C18 H18 0.9300 .
C19 C20 1.426(5) .
C19 H19 0.9300 .
C20 N3 1.385(5) .
C20 C21 1.418(5) .
C21 C22 1.400(5) .
C21 C26 1.483(6) .
C22 N4 1.385(5) .
C22 C23 1.414(6) .
C23 C24 1.378(6) .
C23 H23 0.9300 .
C24 C25 1.389(7) .
C24 H24 0.9300 .
C25 N4 1.344(5) .
C25 H25 0.9300 .
C26 C27 1.403(6) .
C26 C31 1.405(6) .
C27 C28 1.383(6) .
C27 H27 0.9300 .
C28 C29 1.385(6) .
C28 H28 0.9300 .
C29 C30 1.379(6) .
C29 S2 1.771(5) .
C30 C31 1.383(6) .
C30 H30 0.9300 .
C31 H31 0.9300 .
C32 S2 1.777(7) .
C32 H32A 0.9600 .
C32 H32B 0.9600 .
C32 H32C 0.9600 .
C33 N5 1.347(5) .
C33 C34 1.392(6) .
C33 H33 0.9300 .
C34 C35 1.375(6) .
C34 H34 0.9300 .
C35 C36 1.419(5) .
C35 H35 0.9300 .
C36 N5 1.384(5) .
C36 C37 1.402(6) .
C37 C38 1.415(5) .
C37 C42 1.487(6) .
C38 N6 1.388(5) .
C38 C39 1.438(6) .
C39 C40 1.368(6) .
C39 H39 0.9300 .
C40 C41 1.420(6) .
C40 H40 0.9300 .
C41 N6 1.361(5) .
C41 C49 1.445(6) .
C42 C47 1.390(6) .
C42 C43 1.400(6) .
C43 C44 1.382(6) .
C43 H43 0.9300 .
C44 C45 1.399(6) .
C44 H44 0.9300 .
C45 C46 1.384(7) .
C45 S3 1.762(5) .
C46 C47 1.387(6) .
C46 H46 0.9300 .
C47 H47 0.9300 .
C48 S3 1.782(6) .
C48 H48A 0.9600 .
C48 H48B 0.9600 .
C48 H48C 0.9600 .
C49 N7 1.358(5) .
C49 C50 1.426(6) .
C50 C51 1.356(6) .
C50 H50 0.9300 .
C51 C52 1.423(6) .
C51 H51 0.9300 .
C52 N7 1.394(5) .
C52 C53 1.400(6) .
C53 C54 1.410(6) .
C53 C58 1.488(6) .
C54 N8 1.382(5) .
C54 C55 1.418(6) .
C55 C56 1.367(7) .
C55 H55 0.9300 .
C56 C57 1.393(7) .
C56 H56 0.9300 .
C57 N8 1.345(5) .
C57 H57 0.9300 .
C58 C59 1.395(6) .
C58 C63 1.397(6) .
C59 C60 1.378(7) .
C59 H59 0.9300 .
C60 C61 1.383(7) .
C60 H60 0.9300 .
C61 C62 1.398(7) .
C61 S4 1.762(5) .
C62 C63 1.370(7) .
C62 H62 0.9300 .
C63 H63 0.9300 .
C64 S4 1.708(19) .
C64 H64A 0.9600 .
C64 H64B 0.9600 .
C64 H64C 0.9600 .
C64B S4 1.807(13) .
C64B H64D 0.9600 .
C64B H64E 0.9600 .
C64B H64F 0.9600 .
C65 N9 1.345(5) .
C65 C66 1.394(7) .
C65 H65 0.9300 .
C66 C67 1.356(7) .
C66 H66 0.9300 .
C67 C68 1.419(6) .
C67 H67 0.9300 .
C68 N9 1.382(5) .
C68 C69 1.409(6) .
C69 C70 1.412(6) .
C69 C74 1.501(6) .
C70 N10 1.393(5) .
C70 C71 1.417(6) .
C71 C72 1.351(6) .
C71 H71 0.9300 .
C72 C73 1.436(6) .
C72 H72 0.9300 .
C73 N10 1.352(5) .
C73 C81 1.438(6) .
C74 C75 1.386(6) .
C74 C79 1.388(6) .
C75 C76 1.366(6) .
C75 H75 0.9300 .
C76 C77 1.390(7) .
C76 H76 0.9300 .
C77 C78 1.371(7) .
C77 S5 1.769(5) .
C78 C79 1.375(7) .
C78 H78 0.9300 .
C79 H79 0.9300 .
C80 S5 1.95(2) .
C80 H80A 0.9600 .
C80 H80B 0.9600 .
C80 H80C 0.9600 .
C80B S5 1.707(13) .
C80B H80D 0.9600 .
C80B H80E 0.9600 .
C80B H80F 0.9600 .
C81 N11 1.350(5) .
C81 C82 1.420(6) .
C82 C83 1.357(6) .
C82 H82 0.9300 .
C83 C84 1.423(6) .
C83 H83 0.9300 .
C84 N11 1.406(5) .
C84 C85 1.409(6) .
C85 C86 1.408(6) .
C85 C90 1.489(6) .
C86 N12 1.398(6) .
C86 C87 1.420(6) .
C87 C88 1.369(7) .
C87 H87 0.9300 .
C88 C89 1.401(7) .
C88 H88 0.9300 .
C89 N12 1.330(6) .
C89 H89 0.9300 .
C90 C91 1.394(6) .
C90 C95 1.399(6) .
C91 C92 1.373(6) .
C91 H91 0.9300 .
C92 C93 1.395(6) .
C92 H92 0.9300 .
C93 C94 1.386(6) .
C93 S6 1.772(5) .
C94 C95 1.372(6) .
C94 H94 0.9300 .
C95 H95 0.9300 .
C96 S6 1.777(6) .
C96 H96A 0.9600 .
C96 H96B 0.9600 .
C96 H96C 0.9600 .
N1 Zn1 1.982(3) .
N2 Zn1 2.003(3) .
N3 Zn3 2.002(3) .
N4 Zn3 1.988(3) .
N5 Zn1 1.987(3) .
N6 Zn1 1.999(3) .
N7 Zn2 1.982(3) .
N8 Zn2 1.970(3) .
N9 Zn2 1.985(4) .
N10 Zn2 1.979(3) .
N11 Zn3 1.996(3) .
N12 Zn3 1.987(3) .
C97 C98 1.335(16) .
C97 H97A 0.9600 .
C97 H97B 0.9600 .
C97 H97C 0.9600 .
C98 O1 1.249(16) .
C98 O2 1.378(16) .
C99 C100 1.465(9) .
C99 O2 1.516(14) .
C99 H99A 0.9700 .
C99 H99B 0.9700 .
C100 H10A 0.9600 .
C100 H10B 0.9600 .
C100 H10C 0.9600 .
C101 C103 1.361(10) .
C101 C103 1.361(10) 2_656
C101 C104 1.371(10) .
C101 C104 1.371(10) 2_656
C102 C103 1.358(10) .
C102 C104 1.432(10) .
